data_7029326
loop_
_publ_author_name
'Zheng, Fangrui'
'Xie, Zuowei'

_publ_section_title
;
 Synthesis and structural characterization of 14-vertex germa-, stanna-,
 and plumba-carboranes.
;
_journal_issue 13
_journal_name_full 'Dalton transactions (Cambridge, England : 2003)'
_journal_page_first 4986
_journal_page_last 4992
_journal_paper_doi 10.1039/c3dt52406j
_journal_volume 43
_journal_year 2014
_chemical_formula_sum 'C17 H25 B11 Ge N2'
_chemical_formula_weight 448.89
_chemical_name_systematic
; 
 ? 
;
_space_group_IT_number 14
_symmetry_cell_setting monoclinic
_symmetry_space_group_name_Hall '-P 2yn'
_symmetry_space_group_name_H-M 'P 1 21/n 1'
_atom_sites_solution_hydrogens geom
_atom_sites_solution_primary direct
_atom_sites_solution_secondary difmap
_audit_creation_method SHELXL-97
_cell_angle_alpha 90.00
_cell_angle_beta 94.614(3)
_cell_angle_gamma 90.00
_cell_formula_units_Z 4
_cell_length_a 8.3976(9)
_cell_length_b 23.586(3)
_cell_length_c 10.8545(12)
_cell_measurement_reflns_used 158
_cell_measurement_temperature 296(2)
_cell_measurement_theta_max 15
_cell_measurement_theta_min 15
_cell_volume 2142.9(4)
_computing_cell_refinement 'BRUKER KAPPA APEXII DUO DIFFRACTOMETER'
_computing_data_collection 'BRUKER KAPPA APEXII DUO DIFFRACTOMETER'
_computing_data_reduction 'BRUKER KAPPA APEXII DUO DIFFRACTOMETER'
_computing_molecular_graphics 'SIEMENS SHELXTL'
_computing_publication_material 'SIEMENS SHELXTL'
_computing_structure_refinement 'SHELXL-97 (Sheldrick, 2008)'
_computing_structure_solution 'SHELXS-97 (Sheldrick, 2008)'
_diffrn_ambient_temperature 296(2)
_diffrn_measured_fraction_theta_full 0.999
_diffrn_measured_fraction_theta_max 0.999
_diffrn_measurement_device_type 'BRUKER KAPPA APEXII DUO DIFFRACTOMETER'
_diffrn_measurement_method 'PHI & OMEGA SCAN'
_diffrn_radiation_monochromator graphite
_diffrn_radiation_source 'fine-focus sealed tube'
_diffrn_radiation_type MoK\a
_diffrn_radiation_wavelength 0.71073
_diffrn_reflns_av_R_equivalents 0.0946
_diffrn_reflns_av_sigmaI/netI 0.0800
_diffrn_reflns_limit_h_max 10
_diffrn_reflns_limit_h_min -4
_diffrn_reflns_limit_k_max 28
_diffrn_reflns_limit_k_min -28
_diffrn_reflns_limit_l_max 12
_diffrn_reflns_limit_l_min -13
_diffrn_reflns_number 16523
_diffrn_reflns_theta_full 25.25
_diffrn_reflns_theta_max 25.25
_diffrn_reflns_theta_min 1.73
_exptl_absorpt_coefficient_mu 1.438
_exptl_absorpt_correction_T_max 0.7193
_exptl_absorpt_correction_T_min 0.5515
_exptl_absorpt_correction_type multi-scan
_exptl_crystal_colour orange
_exptl_crystal_density_diffrn 1.391
_exptl_crystal_density_method 'not measured'
_exptl_crystal_description block
_exptl_crystal_F_000 912
_exptl_crystal_size_max 0.50
_exptl_crystal_size_mid 0.30
_exptl_crystal_size_min 0.30
_refine_diff_density_max 0.366
_refine_diff_density_min -0.382
_refine_diff_density_rms 0.083
_refine_ls_extinction_method none
_refine_ls_goodness_of_fit_ref 1.039
_refine_ls_hydrogen_treatment riding
_refine_ls_matrix_type full
_refine_ls_number_parameters 284
_refine_ls_number_reflns 3871
_refine_ls_number_restraints 0
_refine_ls_restrained_S_all 1.039
_refine_ls_R_factor_all 0.0610
_refine_ls_R_factor_gt 0.0475
_refine_ls_shift/su_max 0.001
_refine_ls_shift/su_mean 0.000
_refine_ls_structure_factor_coef Fsqd
_refine_ls_weighting_details 'calc w=1/[\s^2^(Fo^2^)+(0.0632P)^2^+0.3026P] where P=(Fo^2^+2Fc^2^)/3'
_refine_ls_weighting_scheme calc
_refine_ls_wR_factor_gt 0.1210
_refine_ls_wR_factor_ref 0.1340
_reflns_number_gt 3027
_reflns_number_total 3871
_reflns_threshold_expression >2sigma(I)
_cod_data_source_file c3dt52406j.txt
_cod_data_source_block 3
_cod_depositor_comments
;
The following automatic conversions were performed:

'_symmetry_cell_setting' value 'Monoclinic' changed to 'monoclinic'
according to
/usr/data/users/saulius/crontab/automatic-downloads/current/RSC/lib/dictionaries/cif_core.dic
dictionary named 'cif_core.dic' version 2.4.2 from 2011-04-26.

Automatic conversion script
Id: cif_fix_values 2281 2013-09-26 08:29:07Z andrius 
;
_cod_original_cell_volume 2143.0(4)
_cod_original_sg_symbol_H-M P2(1)/n
_cod_database_code 7029326

loop_
_symmetry_equiv_pos_as_xyz
'x, y, z'
'-x+1/2, y+1/2, -z+1/2'
'-x, -y, -z'
'x-1/2, -y-1/2, z-1/2'

loop_
_atom_site_label
_atom_site_type_symbol
_atom_site_fract_x
_atom_site_fract_y
_atom_site_fract_z
_atom_site_U_iso_or_equiv
_atom_site_adp_type
_atom_site_occupancy
_atom_site_symmetry_multiplicity
_atom_site_calc_flag
_atom_site_refinement_flags
Ge1 Ge 0.74728(3) 0.109612(13) 0.25537(3) 0.03341(16) Uani 1 1 d .
N1 N 0.6791(3) 0.01558(11) 0.2609(2) 0.0365(6) Uani 1 1 d .
N2 N 0.7850(3) 0.06886(11) 0.0672(2) 0.0380(6) Uani 1 1 d .
C2 C 0.8345(3) 0.21661(12) 0.3488(3) 0.0324(7) Uani 1 1 d .
C3 C 0.7854(3) 0.18140(12) 0.4606(3) 0.0303(6) Uani 1 1 d .
C21 C 0.6958(4) 0.25715(13) 0.3145(3) 0.0417(8) Uani 1 1 d .
H21A H 0.7359 0.2945 0.2964 0.050 Uiso 1 1 calc R
H21B H 0.6320 0.2434 0.2422 0.050 Uiso 1 1 calc R
C22 C 0.5958(4) 0.25971(15) 0.4250(3) 0.0480(9) Uani 1 1 d .
H22A H 0.4839 0.2654 0.3982 0.058 Uiso 1 1 calc R
H22B H 0.6311 0.2905 0.4798 0.058 Uiso 1 1 calc R
C23 C 0.6203(4) 0.20284(14) 0.4897(3) 0.0415(8) Uani 1 1 d .
H23A H 0.5381 0.1762 0.4597 0.050 Uiso 1 1 calc R
H23B H 0.6157 0.2073 0.5782 0.050 Uiso 1 1 calc R
C24 C 0.6264(4) -0.00975(15) 0.3587(3) 0.0457(8) Uani 1 1 d .
H24A H 0.6310 0.0099 0.4332 0.055 Uiso 1 1 calc R
C25 C 0.5649(4) -0.06424(15) 0.3547(3) 0.0464(8) Uani 1 1 d .
H25A H 0.5289 -0.0806 0.4253 0.056 Uiso 1 1 calc R
C26 C 0.5578(4) -0.09374(15) 0.2462(4) 0.0477(9) Uani 1 1 d .
H26A H 0.5160 -0.1303 0.2423 0.057 Uiso 1 1 calc R
C27 C 0.6134(3) -0.06883(13) 0.1410(3) 0.0400(8) Uani 1 1 d .
C28 C 0.6105(4) -0.09585(16) 0.0229(4) 0.0490(9) Uani 1 1 d .
H28A H 0.5695 -0.1324 0.0134 0.059 Uiso 1 1 calc R
C29 C 0.6660(4) -0.06934(16) -0.0747(3) 0.0496(9) Uani 1 1 d .
H29A H 0.6625 -0.0880 -0.1504 0.060 Uiso 1 1 calc R
C30 C 0.7306(3) -0.01300(14) -0.0649(3) 0.0397(7) Uani 1 1 d .
C31 C 0.7943(4) 0.01664(17) -0.1617(3) 0.0492(9) Uani 1 1 d .
H31A H 0.7989 -0.0005 -0.2385 0.059 Uiso 1 1 calc R
C32 C 0.8492(4) 0.07045(17) -0.1433(3) 0.0528(9) Uani 1 1 d .
H32A H 0.8915 0.0903 -0.2071 0.063 Uiso 1 1 calc R
C33 C 0.8415(4) 0.09557(16) -0.0275(3) 0.0485(9) Uani 1 1 d .
H33A H 0.8774 0.1326 -0.0163 0.058 Uiso 1 1 calc R
C34 C 0.7310(3) 0.01485(13) 0.0498(3) 0.0349(7) Uani 1 1 d .
C35 C 0.6738(3) -0.01341(13) 0.1533(3) 0.0343(7) Uani 1 1 d .
B4 B 0.8330(4) 0.11380(14) 0.4823(3) 0.0337(8) Uani 1 1 d .
H4 H 0.7399 0.0894 0.5244 0.040 Uiso 1 1 calc R
B5 B 0.9670(4) 0.07942(16) 0.3849(3) 0.0376(8) Uani 1 1 d .
H5 H 0.9629 0.0329 0.3797 0.045 Uiso 1 1 calc R
B6 B 1.0228(4) 0.12046(16) 0.2562(3) 0.0360(8) Uani 1 1 d .
H6 H 1.0525 0.0989 0.1712 0.043 Uiso 1 1 calc R
B7 B 0.9397(4) 0.19028(15) 0.2394(3) 0.0347(8) Uani 1 1 d .
H7 H 0.9057 0.2081 0.1473 0.042 Uiso 1 1 calc R
B8 B 0.9328(4) 0.23071(15) 0.4898(3) 0.0365(8) Uani 1 1 d .
H8 H 0.9276 0.2697 0.5449 0.044 Uiso 1 1 calc R
B9 B 0.9350(4) 0.16799(16) 0.5707(3) 0.0363(8) Uani 1 1 d .
H9 H 0.9306 0.1725 0.6712 0.044 Uiso 1 1 calc R
B10 B 1.0413(5) 0.11105(15) 0.5242(4) 0.0381(9) Uani 1 1 d .
H10 H 1.0949 0.0851 0.6009 0.046 Uiso 1 1 calc R
B11 B 1.1480(4) 0.11677(16) 0.3926(4) 0.0391(9) Uani 1 1 d .
H11 H 1.2635 0.0946 0.3967 0.047 Uiso 1 1 calc R
B12 B 1.1374(4) 0.17952(16) 0.3074(3) 0.0388(8) Uani 1 1 d .
H12 H 1.2448 0.1919 0.2623 0.047 Uiso 1 1 calc R
B13 B 1.0315(4) 0.23579(16) 0.3572(3) 0.0396(8) Uani 1 1 d .
H13 H 1.0807 0.2779 0.3390 0.048 Uiso 1 1 calc R
B14 B 1.1190(4) 0.18489(16) 0.4817(3) 0.0376(8) Uani 1 1 d .
H14 H 1.216(4) 0.1973(14) 0.540(3) 0.042(8) Uiso 1 1 d .

loop_
_atom_site_aniso_label
_atom_site_aniso_U_11
_atom_site_aniso_U_22
_atom_site_aniso_U_33
_atom_site_aniso_U_23
_atom_site_aniso_U_13
_atom_site_aniso_U_12
Ge1 0.0338(2) 0.0309(2) 0.0356(2) -0.00097(13) 0.00266(15) -0.00003(12)
N1 0.0388(14) 0.0323(14) 0.0389(15) -0.0006(12) 0.0050(11) -0.0039(11)
N2 0.0423(14) 0.0374(15) 0.0343(15) -0.0032(12) 0.0029(11) -0.0040(11)
C2 0.0387(16) 0.0263(15) 0.0327(16) 0.0028(13) 0.0060(13) 0.0013(12)
C3 0.0349(15) 0.0273(16) 0.0292(15) -0.0004(12) 0.0056(12) 0.0008(11)
C21 0.0509(18) 0.0294(17) 0.0453(19) 0.0082(14) 0.0071(15) 0.0088(13)
C22 0.051(2) 0.043(2) 0.052(2) -0.0017(16) 0.0126(16) 0.0157(15)
C23 0.0407(17) 0.0408(19) 0.0447(19) 0.0035(15) 0.0138(14) 0.0092(14)
C24 0.0477(19) 0.047(2) 0.0432(19) 0.0048(16) 0.0082(15) -0.0066(15)
C25 0.0401(17) 0.0396(19) 0.060(2) 0.0095(17) 0.0074(16) -0.0066(14)
C26 0.0395(18) 0.0306(17) 0.073(3) 0.0033(18) 0.0038(17) -0.0034(14)
C27 0.0317(16) 0.0301(17) 0.058(2) -0.0051(15) 0.0012(14) 0.0028(12)
C28 0.0414(19) 0.0337(18) 0.071(3) -0.0184(18) 0.0009(18) -0.0012(14)
C29 0.0428(18) 0.049(2) 0.056(2) -0.0247(19) -0.0006(16) 0.0066(15)
C30 0.0336(16) 0.0426(19) 0.0423(18) -0.0085(15) -0.0017(13) 0.0105(13)
C31 0.048(2) 0.064(2) 0.0355(18) -0.0084(17) 0.0019(15) 0.0120(17)
C32 0.060(2) 0.064(3) 0.0353(19) 0.0054(18) 0.0094(16) -0.0008(19)
C33 0.057(2) 0.048(2) 0.042(2) 0.0019(17) 0.0073(16) -0.0078(16)
C34 0.0283(15) 0.0338(17) 0.0425(18) -0.0031(14) 0.0014(13) 0.0031(12)
C35 0.0307(15) 0.0292(16) 0.0425(18) -0.0023(14) -0.0006(13) 0.0026(12)
B4 0.0359(19) 0.033(2) 0.0324(19) 0.0054(14) 0.0037(15) -0.0035(13)
B5 0.0382(18) 0.0294(19) 0.045(2) -0.0008(16) 0.0015(15) 0.0049(14)
B6 0.0313(18) 0.040(2) 0.037(2) -0.0078(16) 0.0066(15) 0.0059(14)
B7 0.0398(19) 0.036(2) 0.0292(18) 0.0049(15) 0.0070(14) 0.0005(14)
B8 0.046(2) 0.0284(19) 0.0359(19) -0.0033(15) 0.0062(15) -0.0057(15)
B9 0.0410(19) 0.040(2) 0.0282(17) 0.0021(15) 0.0029(14) -0.0039(15)
B10 0.037(2) 0.038(2) 0.040(2) 0.0033(16) 0.0032(16) 0.0005(14)
B11 0.0315(19) 0.040(2) 0.046(2) -0.0006(17) 0.0004(16) 0.0025(14)
B12 0.0330(18) 0.046(2) 0.038(2) -0.0019(17) 0.0086(15) -0.0041(15)
B13 0.043(2) 0.033(2) 0.043(2) 0.0017(16) 0.0059(16) -0.0082(15)
B14 0.0379(19) 0.042(2) 0.0332(19) -0.0017(16) 0.0023(15) -0.0078(15)

loop_
_atom_type_symbol
_atom_type_description
_atom_type_scat_dispersion_real
_atom_type_scat_dispersion_imag
_atom_type_scat_source
C C 0.0033 0.0016 'International Tables Vol C Tables 4.2.6.8 and 6.1.1.4'
H H 0.0000 0.0000 'International Tables Vol C Tables 4.2.6.8 and 6.1.1.4'
B B 0.0013 0.0007 'International Tables Vol C Tables 4.2.6.8 and 6.1.1.4'
N N 0.0061 0.0033 'International Tables Vol C Tables 4.2.6.8 and 6.1.1.4'
Ge Ge 0.1547 1.8001 'International Tables Vol C Tables 4.2.6.8 and 6.1.1.4'

loop_
_geom_angle_atom_site_label_1
_geom_angle_atom_site_label_2
_geom_angle_atom_site_label_3
_geom_angle
N1 Ge1 N2 70.85(9)
N1 Ge1 B6 110.90(11)
N2 Ge1 B6 80.88(11)
N1 Ge1 B5 82.90(11)
N2 Ge1 B5 104.36(11)
B6 Ge1 B5 45.19(13)
N1 Ge1 B7 153.94(10)
N2 Ge1 B7 96.88(10)
B6 Ge1 B7 43.28(12)
B5 Ge1 B7 77.96(12)
N1 Ge1 B4 93.71(10)
N2 Ge1 B4 146.85(10)
B6 Ge1 B4 77.61(12)
B5 Ge1 B4 43.32(12)
B7 Ge1 B4 84.42(11)
C24 N1 C35 118.3(3)
C24 N1 Ge1 123.9(2)
C35 N1 Ge1 117.2(2)
C33 N2 C34 118.2(3)
C33 N2 Ge1 125.0(2)
C34 N2 Ge1 116.5(2)
C21 C2 C3 106.2(2)
C21 C2 B7 120.0(2)
C3 C2 B7 123.4(2)
C21 C2 B13 124.2(3)
C3 C2 B13 114.6(2)
B7 C2 B13 64.4(2)
C21 C2 B8 113.5(2)
C3 C2 B8 62.91(19)
B7 C2 B8 117.9(2)
B13 C2 B8 60.4(2)
C23 C3 C2 106.6(2)
C23 C3 B4 120.0(2)
C2 C3 B4 123.4(2)
C23 C3 B9 123.2(3)
C2 C3 B9 115.0(2)
B4 C3 B9 64.0(2)
C23 C3 B8 113.0(2)
C2 C3 B8 63.08(19)
B4 C3 B8 117.8(2)
B9 C3 B8 60.73(19)
C22 C21 C2 107.0(3)
C21 C22 C23 105.5(2)
C22 C23 C3 106.7(3)
N1 C24 C25 122.8(3)
C26 C25 C24 119.4(3)
C25 C26 C27 119.8(3)
C26 C27 C35 117.1(3)
C26 C27 C28 124.2(3)
C35 C27 C28 118.7(3)
C29 C28 C27 121.1(3)
C28 C29 C30 121.6(3)
C31 C30 C34 117.1(3)
C31 C30 C29 124.7(3)
C34 C30 C29 118.1(3)
C32 C31 C30 120.0(3)
C31 C32 C33 119.3(3)
N2 C33 C32 122.8(3)
N2 C34 C30 122.5(3)
N2 C34 C35 117.3(3)
C30 C34 C35 120.2(3)
N1 C35 C27 122.7(3)
N1 C35 C34 117.1(3)
C27 C35 C34 120.2(3)
C3 B4 B10 107.1(2)
C3 B4 B9 58.98(19)
B10 B4 B9 57.65(19)
C3 B4 B5 120.4(3)
B10 B4 B5 58.9(2)
B9 B4 B5 110.2(2)
C3 B4 Ge1 81.44(17)
B10 B4 Ge1 116.7(2)
B9 B4 Ge1 130.2(2)
B5 B4 Ge1 63.21(16)
B11 B5 B10 59.9(2)
B11 B5 B6 59.0(2)
B10 B5 B6 110.2(3)
B11 B5 B4 109.1(3)
B10 B5 B4 59.9(2)
B6 B5 B4 115.5(2)
B11 B5 Ge1 120.9(2)
B10 B5 Ge1 126.7(2)
B6 B5 Ge1 67.05(16)
B4 B5 Ge1 73.47(16)
B11 B6 B12 59.7(2)
B11 B6 B7 109.6(3)
B12 B6 B7 60.2(2)
B11 B6 B5 59.3(2)
B12 B6 B5 110.6(3)
B7 B6 B5 116.8(2)
B11 B6 Ge1 121.9(2)
B12 B6 Ge1 127.4(2)
B7 B6 Ge1 73.83(15)
B5 B6 Ge1 67.76(15)
C2 B7 B12 106.8(2)
C2 B7 B6 119.8(2)
B12 B7 B6 58.9(2)
C2 B7 B13 59.23(19)
B12 B7 B13 57.1(2)
B6 B7 B13 109.6(2)
C2 B7 Ge1 81.46(16)
B12 B7 Ge1 116.6(2)
B6 B7 Ge1 62.89(15)
B13 B7 Ge1 130.2(2)
C3 B8 C2 54.01(17)
C3 B8 B9 59.16(19)
C2 B8 B9 105.9(2)
C3 B8 B13 106.4(2)
C2 B8 B13 59.72(19)
B9 B8 B13 120.0(3)
C3 B8 B14 100.9(2)
C2 B8 B14 100.8(2)
B9 B8 B14 63.9(2)
B13 B8 B14 63.3(2)
C3 B9 B10 108.3(3)
C3 B9 B8 60.11(19)
B10 B9 B8 120.6(3)
C3 B9 B4 56.97(18)
B10 B9 B4 61.1(2)
B8 B9 B4 111.0(2)
C3 B9 B14 100.8(2)
B10 B9 B14 63.7(2)
B8 B9 B14 62.8(2)
B4 B9 B14 104.4(2)
B9 B10 B11 119.6(3)
B9 B10 B5 115.5(3)
B11 B10 B5 60.0(2)
B9 B10 B4 61.3(2)
B11 B10 B4 110.3(3)
B5 B10 B4 61.3(2)
B9 B10 B14 63.6(2)
B11 B10 B14 62.0(2)
B5 B10 B14 106.4(3)
B4 B10 B14 104.6(2)
B12 B11 B6 60.5(2)
B12 B11 B10 119.3(3)
B6 B11 B10 112.5(3)
B12 B11 B5 113.2(3)
B6 B11 B5 61.6(2)
B10 B11 B5 60.1(2)
B12 B11 B14 63.2(2)
B6 B11 B14 107.2(2)
B10 B11 B14 63.6(2)
B5 B11 B14 107.6(2)
B13 B12 B11 119.8(3)
B13 B12 B6 115.5(2)
B11 B12 B6 59.9(2)
B13 B12 B7 61.9(2)
B11 B12 B7 110.3(2)
B6 B12 B7 60.88(19)
B13 B12 B14 63.3(2)
B11 B12 B14 62.4(2)
B6 B12 B14 106.2(2)
B7 B12 B14 104.7(2)
B12 B13 C2 107.7(2)
B12 B13 B8 120.5(3)
C2 B13 B8 59.84(19)
B12 B13 B7 61.0(2)
C2 B13 B7 56.35(18)
B8 B13 B7 110.2(2)
B12 B13 B14 63.6(2)
C2 B13 B14 100.8(2)
B8 B13 B14 63.1(2)
B7 B13 B14 104.3(2)
B11 B14 B8 129.8(2)
B11 B14 B13 103.2(2)
B8 B14 B13 53.61(18)
B11 B14 B12 54.4(2)
B8 B14 B12 102.4(2)
B13 B14 B12 53.07(19)
B11 B14 B9 102.8(2)
B8 B14 B9 53.26(18)
B13 B14 B9 101.9(2)
B12 B14 B9 127.8(2)
B11 B14 B10 54.42(19)
B8 B14 B10 101.9(2)
B13 B14 B10 128.2(3)
B12 B14 B10 103.4(2)
B9 B14 B10 52.68(19)

loop_
_geom_bond_atom_site_label_1
_geom_bond_atom_site_label_2
_geom_bond_distance
Ge1 N1 2.293(3)
Ge1 N2 2.302(2)
Ge1 B6 2.327(3)
Ge1 B5 2.339(3)
Ge1 B7 2.511(3)
Ge1 B4 2.512(4)
N1 C24 1.325(4)
N1 C35 1.351(4)
N2 C33 1.325(4)
N2 C34 1.360(4)
C2 C21 1.530(4)
C2 C3 1.553(4)
C2 B7 1.657(4)
C2 B13 1.710(4)
C2 B8 1.712(4)
C3 C23 1.533(4)
C3 B4 1.656(4)
C3 B9 1.693(4)
C3 B8 1.709(4)
C21 C22 1.519(4)
C22 C23 1.521(5)
C24 C25 1.384(5)
C25 C26 1.365(5)
C26 C27 1.397(5)
C27 C35 1.405(4)
C27 C28 1.430(5)
C28 C29 1.346(5)
C29 C30 1.436(5)
C30 C31 1.404(5)
C30 C34 1.407(4)
C31 C32 1.360(5)
C32 C33 1.396(5)
C34 C35 1.423(4)
B4 B10 1.773(5)
B4 B9 1.776(5)
B4 B5 1.798(5)
B5 B11 1.753(5)
B5 B10 1.754(5)
B5 B6 1.793(5)
B6 B11 1.747(5)
B6 B12 1.757(5)
B6 B7 1.792(5)
B7 B12 1.780(5)
B7 B13 1.795(5)
B8 B9 1.720(5)
B8 B13 1.722(5)
B8 B14 1.909(5)
B9 B10 1.711(5)
B9 B14 1.928(5)
B10 B11 1.751(6)
B10 B14 1.928(5)
B11 B12 1.743(5)
B11 B14 1.901(5)
B12 B13 1.709(5)
B12 B14 1.915(5)
B13 B14 1.911(5)
